data_4134151
loop_
_publ_author_name
'Dunn, Peter L.'
'Johnson, Samantha I.'
'Kaminsky, Werner'
'Bullock, R. Morris'

_publ_section_title
;
 Diversion of Catalytic C-N Bond Formation to Catalytic Oxidation of
 NH<sub>3</sub> through Modification of the Hydrogen Atom Abstractor.
;
_journal_issue 7
_journal_name_full 'Journal of the American Chemical Society'
_journal_page_first 3361
_journal_page_last 3365
_journal_paper_doi 10.1021/jacs.9b13706
_journal_volume 142
_journal_year 2020
_chemical_formula_moiety '2(C33 H35 O), C2 H3 N'
_chemical_formula_sum 'C68 H73 N O2'
_chemical_formula_weight 936.27
_space_group_crystal_system monoclinic
_space_group_IT_number 4
_space_group_name_Hall 'P 2yb'
_space_group_name_H-M_alt 'P 1 21 1'
_atom_sites_solution_hydrogens geom
_audit_creation_method SHELXL-2018/3
_cell_angle_alpha 90
_cell_angle_beta 90.781(3)
_cell_angle_gamma 90
_cell_formula_units_Z 2
_cell_length_a 9.8007(8)
_cell_length_b 15.2538(10)
_cell_length_c 18.0720(12)
_cell_measurement_reflns_used 10718
_cell_measurement_temperature 100(2)
_cell_measurement_theta_max 28.211
_cell_measurement_theta_min 2.349
_cell_volume 2701.5(3)
_computing_structure_refinement 'SHELXL-2018/3 (Sheldrick, 2018)'
_computing_structure_solution 'SHELXT 2014/5 (Sheldrick, 2014)'
_diffrn_ambient_temperature 100(2)
_diffrn_measured_fraction_theta_full 0.995
_diffrn_measured_fraction_theta_max 0.986
_diffrn_measurement_device_type 'Bruker AXS Area Detector'
_diffrn_radiation_type MoK\a
_diffrn_radiation_wavelength 0.71073
_diffrn_reflns_av_R_equivalents 0.0554
_diffrn_reflns_av_unetI/netI 0.0790
_diffrn_reflns_Laue_measured_fraction_full 0.995
_diffrn_reflns_Laue_measured_fraction_max 0.986
_diffrn_reflns_limit_h_max 13
_diffrn_reflns_limit_h_min -10
_diffrn_reflns_limit_k_max 20
_diffrn_reflns_limit_k_min -20
_diffrn_reflns_limit_l_max 23
_diffrn_reflns_limit_l_min -23
_diffrn_reflns_number 24074
_diffrn_reflns_point_group_measured_fraction_full 0.997
_diffrn_reflns_point_group_measured_fraction_max 0.988
_diffrn_reflns_theta_full 25.242
_diffrn_reflns_theta_max 28.270
_diffrn_reflns_theta_min 2.078
_exptl_absorpt_coefficient_mu 0.068
_exptl_crystal_colour green
_exptl_crystal_density_diffrn 1.151
_exptl_crystal_description block
_exptl_crystal_F_000 1008
_exptl_crystal_size_max 0.2
_exptl_crystal_size_mid 0.1
_exptl_crystal_size_min 0.1
_refine_diff_density_max 0.296
_refine_diff_density_min -0.216
_refine_diff_density_rms 0.046
_refine_ls_abs_structure_details
;
 Refined as a perfect inversion twin.
;
_refine_ls_abs_structure_Flack 0.5
_refine_ls_extinction_method none
_refine_ls_goodness_of_fit_ref 1.016
_refine_ls_hydrogen_treatment constr
_refine_ls_matrix_type full
_refine_ls_number_parameters 653
_refine_ls_number_reflns 12579
_refine_ls_number_restraints 1
_refine_ls_restrained_S_all 1.016
_refine_ls_R_factor_all 0.0592
_refine_ls_R_factor_gt 0.0501
_refine_ls_shift/su_max 0.000
_refine_ls_shift/su_mean 0.000
_refine_ls_structure_factor_coef Fsqd
_refine_ls_weighting_details 'w=1/[\s^2^(Fo^2^)+(0.0528P)^2^+0.3102P] where P=(Fo^2^+2Fc^2^)/3'
_refine_ls_weighting_scheme calc
_refine_ls_wR_factor_gt 0.1200
_refine_ls_wR_factor_ref 0.1263
_reflns_Friedel_coverage 0.933
_reflns_Friedel_fraction_full 0.998
_reflns_Friedel_fraction_max 0.990
_reflns_number_gt 10997
_reflns_number_total 12579
_reflns_threshold_expression 'I > 2\s(I)'
_cod_data_source_file ja9b13706_si_003.cif
_cod_data_source_block 4tritylArO_0m_b
_cod_depositor_comments 'Adding full bibliography for 4134149--4134151.cif.'
_cod_original_sg_symbol_H-M 'P 21'
_cod_database_code 4134151
_shelx_shelxl_version_number 2018/3
_shelx_space_group_comment
;
The symmetry employed for this shelxl refinement is uniquely defined
by the following loop, which should always be used as a source of
symmetry information in preference to the above space-group names.
They are only intended as comments.
;

loop_
_space_group_symop_operation_xyz
'x, y, z'
'-x, y+1/2, -z'

loop_
_atom_site_label
_atom_site_type_symbol
_atom_site_fract_x
_atom_site_fract_y
_atom_site_fract_z
_atom_site_U_iso_or_equiv
_atom_site_adp_type
_atom_site_occupancy
_atom_site_site_symmetry_order
_atom_site_calc_flag
_atom_site_refinement_flags_posn
_atom_site_refinement_flags_adp
C1 C 0.5680(3) 0.79418(16) 0.17769(14) 0.0175(5) Uani 1 1 d . .
C2 C 0.7106(3) 0.76404(16) 0.17062(13) 0.0170(5) Uani 1 1 d . .
C3 C 0.7791(3) 0.73558(16) 0.23294(13) 0.0173(5) Uani 1 1 d . .
H3 H 0.869944 0.714803 0.228192 0.021 Uiso 1 1 calc R U
C4 C 0.7202(3) 0.73594(15) 0.30355(13) 0.0148(5) Uani 1 1 d . .
C5 C 0.5876(3) 0.77110(16) 0.31115(13) 0.0161(5) Uani 1 1 d . .
H5 H 0.551208 0.776341 0.359408 0.019 Uiso 1 1 calc R U
C6 C 0.5092(3) 0.79798(15) 0.25193(13) 0.0157(5) Uani 1 1 d . .
C7 C 0.7761(3) 0.76394(18) 0.09432(13) 0.0202(5) Uani 1 1 d . .
C8 C 0.9253(3) 0.7343(2) 0.09872(16) 0.0332(7) Uani 1 1 d . .
H8A H 0.963930 0.734198 0.048983 0.050 Uiso 1 1 calc R U
H8B H 0.930196 0.675090 0.119571 0.050 Uiso 1 1 calc R U
H8C H 0.977316 0.774767 0.130423 0.050 Uiso 1 1 calc R U
C9 C 0.6980(3) 0.7001(2) 0.04315(15) 0.0264(6) Uani 1 1 d . .
H9A H 0.603588 0.720163 0.036816 0.040 Uiso 1 1 calc R U
H9B H 0.698612 0.641406 0.065221 0.040 Uiso 1 1 calc R U
H9C H 0.742148 0.698060 -0.005151 0.040 Uiso 1 1 calc R U
C10 C 0.7735(4) 0.8571(2) 0.06111(17) 0.0341(7) Uani 1 1 d . .
H10A H 0.815152 0.856195 0.012113 0.051 Uiso 1 1 calc R U
H10B H 0.824937 0.897006 0.093591 0.051 Uiso 1 1 calc R U
H10C H 0.678893 0.877370 0.056522 0.051 Uiso 1 1 calc R U
C11 C 0.7999(3) 0.71105(16) 0.37431(13) 0.0157(5) Uani 1 1 d . .
C12 C 0.9238(3) 0.65134(16) 0.35936(13) 0.0162(5) Uani 1 1 d . .
C13 C 1.0502(3) 0.66492(16) 0.39282(14) 0.0186(5) Uani 1 1 d . .
H13 H 1.064035 0.714784 0.423502 0.022 Uiso 1 1 calc R U
C14 C 1.1573(3) 0.60618(17) 0.38195(15) 0.0230(5) Uani 1 1 d . .
H14 H 1.243717 0.616799 0.404621 0.028 Uiso 1 1 calc R U
C15 C 1.1380(3) 0.53227(17) 0.33812(15) 0.0238(6) Uani 1 1 d . .
H15 H 1.211112 0.492588 0.330305 0.029 Uiso 1 1 calc R U
C16 C 1.0112(3) 0.51702(18) 0.30595(14) 0.0235(6) Uani 1 1 d . .
H16 H 0.996781 0.466233 0.276436 0.028 Uiso 1 1 calc R U
C17 C 0.9055(3) 0.57542(17) 0.31665(14) 0.0218(6) Uani 1 1 d . .
H17 H 0.818773 0.563905 0.294641 0.026 Uiso 1 1 calc R U
C18 C 0.7116(3) 0.65714(17) 0.42839(14) 0.0179(5) Uani 1 1 d . .
C19 C 0.5984(3) 0.60902(17) 0.40440(14) 0.0200(5) Uani 1 1 d . .
H19 H 0.571561 0.611252 0.353722 0.024 Uiso 1 1 calc R U
C20 C 0.5240(3) 0.55792(17) 0.45298(16) 0.0235(6) Uani 1 1 d . .
H20 H 0.446818 0.526031 0.435508 0.028 Uiso 1 1 calc R U
C21 C 0.5624(3) 0.55344(19) 0.52688(16) 0.0281(6) Uani 1 1 d . .
H21 H 0.510300 0.519915 0.560624 0.034 Uiso 1 1 calc R U
C22 C 0.6777(3) 0.5984(2) 0.55121(15) 0.0324(7) Uani 1 1 d . .
H22 H 0.705672 0.594353 0.601635 0.039 Uiso 1 1 calc R U
C23 C 0.7527(3) 0.6493(2) 0.50242(15) 0.0258(6) Uani 1 1 d . .
H23 H 0.832349 0.678856 0.519572 0.031 Uiso 1 1 calc R U
C24 C 0.8401(3) 0.80266(17) 0.40459(14) 0.0191(5) Uani 1 1 d . .
C25 C 0.7706(3) 0.84328(19) 0.46213(17) 0.0284(6) Uani 1 1 d . .
H25 H 0.699647 0.812911 0.486636 0.034 Uiso 1 1 calc R U
C26 C 0.8050(3) 0.9285(2) 0.48380(19) 0.0372(8) Uani 1 1 d . .
H26 H 0.757600 0.955216 0.523375 0.045 Uiso 1 1 calc R U
C27 C 0.9059(3) 0.97419(19) 0.44898(19) 0.0346(7) Uani 1 1 d . .
H27 H 0.928965 1.031852 0.464597 0.042 Uiso 1 1 calc R U
C28 C 0.9737(3) 0.93574(17) 0.39110(17) 0.0280(6) Uani 1 1 d . .
H28 H 1.043572 0.967050 0.366517 0.034 Uiso 1 1 calc R U
C29 C 0.9399(3) 0.85063(16) 0.36844(15) 0.0206(5) Uani 1 1 d . .
H29 H 0.985737 0.825219 0.327737 0.025 Uiso 1 1 calc R U
C30 C 0.3609(3) 0.82754(16) 0.26164(14) 0.0197(5) Uani 1 1 d . .
C31 C 0.3360(4) 0.9182(2) 0.2283(2) 0.0380(8) Uani 1 1 d . .
H31A H 0.355748 0.916825 0.175250 0.057 Uiso 1 1 calc R U
H31B H 0.395785 0.961071 0.252848 0.057 Uiso 1 1 calc R U
H31C H 0.240529 0.935039 0.235240 0.057 Uiso 1 1 calc R U
C32 C 0.3241(3) 0.8324(2) 0.34392(15) 0.0260(6) Uani 1 1 d . .
H32A H 0.230346 0.853745 0.348669 0.039 Uiso 1 1 calc R U
H32B H 0.386815 0.872669 0.369508 0.039 Uiso 1 1 calc R U
H32C H 0.331826 0.773948 0.366063 0.039 Uiso 1 1 calc R U
C33 C 0.2663(3) 0.7599(2) 0.22420(16) 0.0295(6) Uani 1 1 d . .
H33A H 0.285564 0.757340 0.171172 0.044 Uiso 1 1 calc R U
H33B H 0.170986 0.777071 0.231185 0.044 Uiso 1 1 calc R U
H33C H 0.282025 0.702051 0.246379 0.044 Uiso 1 1 calc R U
C34 C 0.9250(3) 0.26399(16) 0.31999(13) 0.0180(5) Uani 1 1 d . .
C35 C 0.9866(3) 0.25604(15) 0.24584(13) 0.0161(5) Uani 1 1 d . .
C36 C 0.9121(3) 0.28474(15) 0.18588(13) 0.0160(5) Uani 1 1 d . .
H36 H 0.948793 0.276931 0.137942 0.019 Uiso 1 1 calc R U
C37 C 0.7831(3) 0.32546(15) 0.19208(13) 0.0156(5) Uani 1 1 d . .
C38 C 0.7231(3) 0.33083(15) 0.26209(13) 0.0152(5) Uani 1 1 d . .
H38 H 0.634848 0.356128 0.265862 0.018 Uiso 1 1 calc R U
C39 C 0.7875(3) 0.30066(16) 0.32575(13) 0.0162(5) Uani 1 1 d . .
C40 C 1.1285(3) 0.21656(16) 0.23863(14) 0.0176(5) Uani 1 1 d . .
C41 C 1.1281(3) 0.12114(17) 0.26662(17) 0.0270(6) Uani 1 1 d . .
H41A H 1.068772 0.085533 0.234523 0.041 Uiso 1 1 calc R U
H41B H 1.094153 0.119512 0.317353 0.041 Uiso 1 1 calc R U
H41C H 1.221168 0.097685 0.265771 0.041 Uiso 1 1 calc R U
C42 C 1.1748(3) 0.21438(18) 0.15786(15) 0.0222(5) Uani 1 1 d . .
H42A H 1.112110 0.177753 0.128629 0.033 Uiso 1 1 calc R U
H42B H 1.267161 0.189938 0.155596 0.033 Uiso 1 1 calc R U
H42C H 1.174843 0.274067 0.137793 0.033 Uiso 1 1 calc R U
C43 C 1.2336(3) 0.27084(18) 0.28304(15) 0.0236(5) Uani 1 1 d . .
H43A H 1.324198 0.244467 0.278186 0.035 Uiso 1 1 calc R U
H43B H 1.208271 0.271687 0.335312 0.035 Uiso 1 1 calc R U
H43C H 1.235208 0.330942 0.263909 0.035 Uiso 1 1 calc R U
C44 C 0.7076(3) 0.35381(16) 0.12047(13) 0.0152(5) Uani 1 1 d . .
C45 C 0.5802(3) 0.40983(15) 0.13741(13) 0.0144(5) Uani 1 1 d . .
C46 C 0.4484(3) 0.38793(16) 0.11516(14) 0.0185(5) Uani 1 1 d . .
H46 H 0.432827 0.335446 0.088029 0.022 Uiso 1 1 calc R U
C47 C 0.3385(3) 0.44217(17) 0.13222(15) 0.0223(5) Uani 1 1 d . .
H47 H 0.248962 0.425976 0.116776 0.027 Uiso 1 1 calc R U
C48 C 0.3582(3) 0.51906(17) 0.17125(14) 0.0204(5) Uani 1 1 d . .
H48 H 0.282661 0.554593 0.184268 0.024 Uiso 1 1 calc R U
C49 C 0.4904(3) 0.54377(17) 0.19123(14) 0.0218(6) Uani 1 1 d . .
H49 H 0.505780 0.597672 0.216311 0.026 Uiso 1 1 calc R U
C50 C 0.5997(3) 0.48965(16) 0.17454(14) 0.0196(5) Uani 1 1 d . .
H50 H 0.689486 0.507061 0.188561 0.023 Uiso 1 1 calc R U
C51 C 0.6719(3) 0.26454(16) 0.08373(13) 0.0159(5) Uani 1 1 d . .
C52 C 0.5865(3) 0.20636(16) 0.12115(14) 0.0194(5) Uani 1 1 d . .
H52 H 0.548227 0.223572 0.166936 0.023 Uiso 1 1 calc R U
C53 C 0.5566(3) 0.12395(17) 0.09254(16) 0.0242(6) Uani 1 1 d . .
H53 H 0.497736 0.085637 0.118536 0.029 Uiso 1 1 calc R U
C54 C 0.6127(3) 0.09744(17) 0.02596(15) 0.0255(6) Uani 1 1 d . .
H54 H 0.591832 0.041340 0.005972 0.031 Uiso 1 1 calc R U
C55 C 0.6989(3) 0.15352(17) -0.01075(15) 0.0247(6) Uani 1 1 d . .
H55 H 0.738217 0.135525 -0.056046 0.030 Uiso 1 1 calc R U
C56 C 0.7291(3) 0.23662(17) 0.01789(14) 0.0210(5) Uani 1 1 d . .
H56 H 0.789355 0.274250 -0.007896 0.025 Uiso 1 1 calc R U
C57 C 0.7956(3) 0.41273(16) 0.07061(13) 0.0164(5) Uani 1 1 d . .
C58 C 0.7465(3) 0.43512(17) -0.00028(14) 0.0197(5) Uani 1 1 d . .
H58 H 0.661358 0.412546 -0.017261 0.024 Uiso 1 1 calc R U
C59 C 0.8213(3) 0.48996(18) -0.04585(15) 0.0254(6) Uani 1 1 d . .
H59 H 0.786958 0.504027 -0.093806 0.030 Uiso 1 1 calc R U
C60 C 0.9449(3) 0.52428(17) -0.02234(16) 0.0250(6) Uani 1 1 d . .
H60 H 0.996598 0.560627 -0.054148 0.030 Uiso 1 1 calc R U
C61 C 0.9921(3) 0.50497(17) 0.04802(16) 0.0242(6) Uani 1 1 d . .
H61 H 1.075841 0.529441 0.065170 0.029 Uiso 1 1 calc R U
C62 C 0.9182(3) 0.44996(17) 0.09426(15) 0.0207(5) Uani 1 1 d . .
H62 H 0.952139 0.437705 0.142662 0.025 Uiso 1 1 calc R U
C63 C 0.7207(3) 0.30754(17) 0.40180(14) 0.0198(5) Uani 1 1 d . .
C64 C 0.7167(3) 0.21769(19) 0.44038(15) 0.0271(6) Uani 1 1 d . .
H64A H 0.664840 0.176247 0.409542 0.041 Uiso 1 1 calc R U
H64B H 0.672599 0.223676 0.488475 0.041 Uiso 1 1 calc R U
H64C H 0.809936 0.195898 0.447709 0.041 Uiso 1 1 calc R U
C65 C 0.8025(3) 0.37349(18) 0.44994(15) 0.0245(6) Uani 1 1 d . .
H65A H 0.896952 0.353235 0.455423 0.037 Uiso 1 1 calc R U
H65B H 0.760968 0.377853 0.498830 0.037 Uiso 1 1 calc R U
H65C H 0.801250 0.431170 0.426058 0.037 Uiso 1 1 calc R U
C66 C 0.5728(3) 0.3397(2) 0.39509(15) 0.0273(6) Uani 1 1 d . .
H66A H 0.570956 0.397444 0.371354 0.041 Uiso 1 1 calc R U
H66B H 0.533354 0.344010 0.444504 0.041 Uiso 1 1 calc R U
H66C H 0.519444 0.298128 0.365123 0.041 Uiso 1 1 calc R U
C67 C 0.6230(4) 0.0720(2) 0.27310(17) 0.0379(7) Uani 1 1 d . .
C68 C 0.7452(6) 0.0255(6) 0.2495(4) 0.0871(15) Uani 1 1 d . .
H68A H 0.769493 0.044743 0.199615 0.105 Uiso 1 1 calc R U
H68B H 0.727254 -0.037753 0.248987 0.105 Uiso 1 1 calc R U
H68C H 0.820724 0.038128 0.283890 0.105 Uiso 1 1 calc R U
N1 N 0.5265(4) 0.1077(2) 0.28986(16) 0.0520(8) Uani 1 1 d . .
O1 O 0.4988(2) 0.81608(14) 0.12197(10) 0.0294(5) Uani 1 1 d . .
O2 O 0.9897(2) 0.23875(14) 0.37638(10) 0.0273(4) Uani 1 1 d . .

loop_
_atom_site_aniso_label
_atom_site_aniso_U_11
_atom_site_aniso_U_22
_atom_site_aniso_U_33
_atom_site_aniso_U_23
_atom_site_aniso_U_13
_atom_site_aniso_U_12
C1 0.0186(14) 0.0170(11) 0.0169(11) 0.0001(9) -0.0015(9) -0.0011(9)
C2 0.0170(13) 0.0184(11) 0.0157(11) -0.0014(9) 0.0010(9) -0.0025(10)
C3 0.0131(13) 0.0213(11) 0.0176(11) -0.0007(9) 0.0012(9) -0.0007(10)
C4 0.0137(13) 0.0159(10) 0.0149(11) -0.0016(9) -0.0015(9) -0.0009(9)
C5 0.0143(13) 0.0179(11) 0.0162(11) -0.0031(9) 0.0027(9) -0.0006(9)
C6 0.0139(13) 0.0138(10) 0.0195(12) -0.0026(9) -0.0006(9) 0.0005(9)
C7 0.0181(14) 0.0290(13) 0.0134(11) 0.0010(10) 0.0008(9) -0.0030(11)
C8 0.0213(16) 0.060(2) 0.0181(13) -0.0002(13) 0.0057(11) 0.0006(14)
C9 0.0274(16) 0.0344(14) 0.0175(13) -0.0058(11) 0.0031(11) -0.0043(12)
C10 0.044(2) 0.0347(15) 0.0237(14) 0.0091(12) 0.0052(13) -0.0115(14)
C11 0.0132(12) 0.0196(11) 0.0142(11) -0.0025(9) 0.0010(9) 0.0005(9)
C12 0.0161(13) 0.0188(11) 0.0137(11) 0.0011(9) 0.0006(9) 0.0020(9)
C13 0.0184(14) 0.0166(11) 0.0207(12) 0.0014(9) -0.0028(10) 0.0002(9)
C14 0.0182(14) 0.0223(12) 0.0284(13) 0.0039(10) -0.0035(10) 0.0026(10)
C15 0.0274(16) 0.0210(12) 0.0232(13) 0.0028(10) 0.0040(11) 0.0081(11)
C16 0.0325(17) 0.0208(12) 0.0173(12) -0.0039(10) -0.0005(11) 0.0048(11)
C17 0.0240(16) 0.0243(12) 0.0170(12) -0.0042(10) -0.0036(10) 0.0020(11)
C18 0.0149(13) 0.0234(12) 0.0155(12) -0.0004(9) 0.0014(9) 0.0028(10)
C19 0.0196(14) 0.0210(12) 0.0194(12) 0.0003(10) 0.0003(10) 0.0025(10)
C20 0.0213(15) 0.0195(12) 0.0298(14) 0.0015(10) 0.0011(11) 0.0032(10)
C21 0.0261(17) 0.0333(14) 0.0251(14) 0.0064(11) 0.0109(11) 0.0040(12)
C22 0.0316(17) 0.0497(18) 0.0158(12) 0.0058(12) 0.0020(11) 0.0026(14)
C23 0.0193(14) 0.0389(15) 0.0192(12) 0.0007(11) -0.0011(10) 0.0001(11)
C24 0.0151(13) 0.0216(11) 0.0206(12) -0.0042(9) -0.0037(9) 0.0041(10)
C25 0.0168(14) 0.0336(15) 0.0350(15) -0.0141(12) 0.0012(11) 0.0004(11)
C26 0.0260(17) 0.0399(17) 0.0457(18) -0.0275(14) -0.0018(13) 0.0074(13)
C27 0.0289(17) 0.0230(13) 0.0515(19) -0.0124(13) -0.0113(14) 0.0060(12)
C28 0.0272(16) 0.0177(12) 0.0387(16) 0.0019(11) -0.0085(12) 0.0034(11)
C29 0.0208(14) 0.0191(11) 0.0219(12) 0.0002(9) -0.0022(10) 0.0050(10)
C30 0.0166(13) 0.0209(12) 0.0215(12) -0.0035(9) -0.0003(9) 0.0049(10)
C31 0.0357(19) 0.0313(15) 0.0470(18) 0.0052(13) 0.0042(14) 0.0161(13)
C32 0.0153(14) 0.0364(15) 0.0262(13) -0.0110(11) 0.0005(10) 0.0051(11)
C33 0.0187(14) 0.0415(16) 0.0283(14) -0.0137(12) -0.0019(11) -0.0018(12)
C34 0.0180(14) 0.0194(11) 0.0165(11) 0.0019(9) -0.0022(9) 0.0018(10)
C35 0.0155(13) 0.0139(10) 0.0188(11) -0.0007(9) -0.0011(9) -0.0013(9)
C36 0.0178(14) 0.0150(11) 0.0153(11) -0.0010(8) -0.0011(9) 0.0014(9)
C37 0.0164(13) 0.0155(10) 0.0150(11) 0.0002(9) -0.0007(9) -0.0006(9)
C38 0.0141(12) 0.0160(10) 0.0155(11) -0.0011(9) -0.0004(9) 0.0027(9)
C39 0.0169(14) 0.0164(10) 0.0153(11) -0.0012(9) 0.0009(9) -0.0017(9)
C40 0.0129(12) 0.0178(11) 0.0221(12) 0.0002(9) -0.0026(9) 0.0014(9)
C41 0.0253(16) 0.0182(12) 0.0375(15) 0.0040(11) -0.0042(12) 0.0060(11)
C42 0.0161(14) 0.0246(12) 0.0261(13) -0.0055(10) 0.0017(10) 0.0028(10)
C43 0.0183(14) 0.0270(12) 0.0252(13) -0.0018(10) -0.0038(10) -0.0010(10)
C44 0.0138(13) 0.0179(11) 0.0138(11) -0.0010(9) -0.0028(9) 0.0028(9)
C45 0.0161(13) 0.0152(10) 0.0119(10) 0.0014(8) -0.0009(9) 0.0015(9)
C46 0.0192(14) 0.0156(11) 0.0208(12) -0.0002(9) -0.0002(10) 0.0013(9)
C47 0.0166(13) 0.0206(12) 0.0296(13) 0.0033(10) 0.0000(10) 0.0002(10)
C48 0.0230(14) 0.0197(11) 0.0185(12) 0.0047(9) 0.0035(10) 0.0093(10)
C49 0.0293(16) 0.0177(12) 0.0185(12) -0.0030(9) -0.0025(11) 0.0043(11)
C50 0.0202(15) 0.0203(12) 0.0180(12) -0.0028(9) -0.0035(10) -0.0002(10)
C51 0.0140(12) 0.0165(10) 0.0169(11) -0.0001(9) -0.0043(9) 0.0043(9)
C52 0.0232(14) 0.0172(11) 0.0179(12) -0.0002(9) -0.0017(9) 0.0028(10)
C53 0.0258(15) 0.0164(11) 0.0304(14) 0.0029(10) -0.0058(11) -0.0006(10)
C54 0.0306(16) 0.0160(11) 0.0296(14) -0.0065(10) -0.0101(11) 0.0050(11)
C55 0.0266(15) 0.0227(12) 0.0247(13) -0.0065(10) -0.0020(11) 0.0084(11)
C56 0.0204(14) 0.0231(12) 0.0195(12) -0.0028(10) -0.0008(9) 0.0038(10)
C57 0.0181(14) 0.0151(10) 0.0160(11) -0.0015(9) 0.0017(9) 0.0039(9)
C58 0.0194(13) 0.0227(12) 0.0171(11) -0.0001(9) -0.0021(9) 0.0014(10)
C59 0.0308(16) 0.0270(13) 0.0183(12) 0.0048(10) -0.0001(11) 0.0026(11)
C60 0.0261(16) 0.0202(12) 0.0288(14) 0.0088(10) 0.0064(11) 0.0012(11)
C61 0.0176(14) 0.0213(12) 0.0336(15) 0.0053(11) -0.0030(11) -0.0018(10)
C62 0.0204(14) 0.0205(12) 0.0212(12) 0.0020(9) -0.0052(10) 0.0006(10)
C63 0.0216(15) 0.0247(12) 0.0130(11) 0.0003(9) 0.0015(9) -0.0007(10)
C64 0.0358(18) 0.0263(13) 0.0192(13) 0.0021(10) 0.0021(11) -0.0044(12)
C65 0.0273(16) 0.0286(13) 0.0175(12) -0.0031(10) -0.0007(10) -0.0057(11)
C66 0.0211(15) 0.0406(16) 0.0202(13) -0.0021(11) 0.0049(10) 0.0003(12)
C67 0.040(2) 0.0465(18) 0.0273(15) 0.0054(13) -0.0089(13) -0.0099(15)
C68 0.052(3) 0.122(4) 0.087(3) 0.015(3) -0.011(2) 0.030(3)
N1 0.061(2) 0.0595(19) 0.0353(15) -0.0026(14) 0.0089(15) 0.0001(17)
O1 0.0271(12) 0.0420(12) 0.0190(9) 0.0057(8) -0.0037(8) 0.0103(9)
O2 0.0246(12) 0.0386(11) 0.0188(9) 0.0047(8) -0.0031(8) 0.0078(9)

loop_
_atom_type_symbol
_atom_type_description
_atom_type_scat_dispersion_real
_atom_type_scat_dispersion_imag
_atom_type_scat_source
C C 0.0033 0.0016 'International Tables Vol C Tables 4.2.6.8 and 6.1.1.4'
H H 0.0000 0.0000 'International Tables Vol C Tables 4.2.6.8 and 6.1.1.4'
N N 0.0061 0.0033 'International Tables Vol C Tables 4.2.6.8 and 6.1.1.4'
O O 0.0106 0.0060 'International Tables Vol C Tables 4.2.6.8 and 6.1.1.4'

loop_
_geom_angle_atom_site_label_1
_geom_angle_atom_site_label_2
_geom_angle_atom_site_label_3
_geom_angle
O1 C1 C6 120.7(2)
O1 C1 C2 121.0(2)
C6 C1 C2 118.3(2)
C3 C2 C1 118.7(2)
C3 C2 C7 122.2(2)
C1 C2 C7 119.2(2)
C2 C3 C4 122.7(2)
C2 C3 H3 118.7
C4 C3 H3 118.7
C3 C4 C5 118.6(2)
C3 C4 C11 122.9(2)
C5 C4 C11 118.1(2)
C6 C5 C4 122.9(2)
C6 C5 H5 118.6
C4 C5 H5 118.6
C5 C6 C1 118.6(2)
C5 C6 C30 121.3(2)
C1 C6 C30 120.0(2)
C2 C7 C8 111.5(2)
C2 C7 C9 109.3(2)
C8 C7 C9 108.1(2)
C2 C7 C10 110.2(2)
C8 C7 C10 107.6(3)
C9 C7 C10 110.1(2)
C7 C8 H8A 109.5
C7 C8 H8B 109.5
H8A C8 H8B 109.5
C7 C8 H8C 109.5
H8A C8 H8C 109.5
H8B C8 H8C 109.5
C7 C9 H9A 109.5
C7 C9 H9B 109.5
H9A C9 H9B 109.5
C7 C9 H9C 109.5
H9A C9 H9C 109.5
H9B C9 H9C 109.5
C7 C10 H10A 109.5
C7 C10 H10B 109.5
H10A C10 H10B 109.5
C7 C10 H10C 109.5
H10A C10 H10C 109.5
H10B C10 H10C 109.5
C4 C11 C12 113.08(19)
C4 C11 C24 101.23(19)
C12 C11 C24 113.4(2)
C4 C11 C18 111.9(2)
C12 C11 C18 104.16(19)
C24 C11 C18 113.38(19)
C13 C12 C17 118.1(2)
C13 C12 C11 122.4(2)
C17 C12 C11 119.2(2)
C12 C13 C14 120.8(2)
C12 C13 H13 119.6
C14 C13 H13 119.6
C15 C14 C13 120.3(3)
C15 C14 H14 119.9
C13 C14 H14 119.9
C16 C15 C14 119.3(3)
C16 C15 H15 120.3
C14 C15 H15 120.3
C17 C16 C15 120.2(2)
C17 C16 H16 119.9
C15 C16 H16 119.9
C16 C17 C12 121.3(3)
C16 C17 H17 119.4
C12 C17 H17 119.4
C19 C18 C23 118.1(2)
C19 C18 C11 122.1(2)
C23 C18 C11 119.5(2)
C20 C19 C18 121.4(3)
C20 C19 H19 119.3
C18 C19 H19 119.3
C21 C20 C19 120.0(3)
C21 C20 H20 120.0
C19 C20 H20 120.0
C20 C21 C22 119.4(3)
C20 C21 H21 120.3
C22 C21 H21 120.3
C21 C22 C23 120.6(3)
C21 C22 H22 119.7
C23 C22 H22 119.7
C22 C23 C18 120.4(3)
C22 C23 H23 119.8
C18 C23 H23 119.8
C29 C24 C25 118.0(2)
C29 C24 C11 119.0(2)
C25 C24 C11 122.6(2)
C24 C25 C26 120.2(3)
C24 C25 H25 119.9
C26 C25 H25 119.9
C27 C26 C25 121.2(3)
C27 C26 H26 119.4
C25 C26 H26 119.4
C26 C27 C28 119.4(3)
C26 C27 H27 120.3
C28 C27 H27 120.3
C27 C28 C29 120.1(3)
C27 C28 H28 119.9
C29 C28 H28 119.9
C24 C29 C28 121.0(3)
C24 C29 H29 119.5
C28 C29 H29 119.5
C31 C30 C6 111.5(2)
C31 C30 C32 107.5(2)
C6 C30 C32 111.1(2)
C31 C30 C33 110.0(3)
C6 C30 C33 108.6(2)
C32 C30 C33 108.1(2)
C30 C31 H31A 109.5
C30 C31 H31B 109.5
H31A C31 H31B 109.5
C30 C31 H31C 109.5
H31A C31 H31C 109.5
H31B C31 H31C 109.5
C30 C32 H32A 109.5
C30 C32 H32B 109.5
H32A C32 H32B 109.5
C30 C32 H32C 109.5
H32A C32 H32C 109.5
H32B C32 H32C 109.5
C30 C33 H33A 109.5
C30 C33 H33B 109.5
H33A C33 H33B 109.5
C30 C33 H33C 109.5
H33A C33 H33C 109.5
H33B C33 H33C 109.5
O2 C34 C39 121.0(2)
O2 C34 C35 120.2(2)
C39 C34 C35 118.8(2)
C36 C35 C34 118.0(2)
C36 C35 C40 122.4(2)
C34 C35 C40 119.5(2)
C35 C36 C37 123.0(2)
C35 C36 H36 118.5
C37 C36 H36 118.5
C38 C37 C36 118.9(2)
C38 C37 C44 122.5(2)
C36 C37 C44 118.4(2)
C39 C38 C37 122.5(2)
C39 C38 H38 118.7
C37 C38 H38 118.7
C38 C39 C34 118.6(2)
C38 C39 C63 121.8(2)
C34 C39 C63 119.6(2)
C35 C40 C42 111.9(2)
C35 C40 C43 110.4(2)
C42 C40 C43 107.6(2)
C35 C40 C41 109.8(2)
C42 C40 C41 107.1(2)
C43 C40 C41 110.0(2)
C40 C41 H41A 109.5
C40 C41 H41B 109.5
H41A C41 H41B 109.5
C40 C41 H41C 109.5
H41A C41 H41C 109.5
H41B C41 H41C 109.5
C40 C42 H42A 109.5
C40 C42 H42B 109.5
H42A C42 H42B 109.5
C40 C42 H42C 109.5
H42A C42 H42C 109.5
H42B C42 H42C 109.5
C40 C43 H43A 109.5
C40 C43 H43B 109.5
H43A C43 H43B 109.5
C40 C43 H43C 109.5
H43A C43 H43C 109.5
H43B C43 H43C 109.5
C37 C44 C57 112.8(2)
C37 C44 C45 111.58(19)
C57 C44 C45 104.63(19)
C37 C44 C51 102.45(19)
C57 C44 C51 112.66(19)
C45 C44 C51 113.0(2)
C46 C45 C50 117.9(2)
C46 C45 C44 124.1(2)
C50 C45 C44 118.0(2)
C45 C46 C47 120.7(2)
C45 C46 H46 119.6
C47 C46 H46 119.6
C48 C47 C46 120.9(3)
C48 C47 H47 119.6
C46 C47 H47 119.6
C47 C48 C49 119.1(2)
C47 C48 H48 120.5
C49 C48 H48 120.5
C50 C49 C48 120.0(2)
C50 C49 H49 120.0
C48 C49 H49 120.0
C49 C50 C45 121.3(3)
C49 C50 H50 119.4
C45 C50 H50 119.4
C56 C51 C52 118.1(2)
C56 C51 C44 122.9(2)
C52 C51 C44 118.8(2)
C53 C52 C51 121.2(2)
C53 C52 H52 119.4
C51 C52 H52 119.4
C52 C53 C54 120.1(3)
C52 C53 H53 119.9
C54 C53 H53 119.9
C55 C54 C53 119.2(2)
C55 C54 H54 120.4
C53 C54 H54 120.4
C54 C55 C56 120.8(2)
C54 C55 H55 119.6
C56 C55 H55 119.6
C51 C56 C55 120.6(3)
C51 C56 H56 119.7
C55 C56 H56 119.7
C62 C57 C58 117.7(2)
C62 C57 C44 123.0(2)
C58 C57 C44 119.1(2)
C59 C58 C57 120.7(3)
C59 C58 H58 119.7
C57 C58 H58 119.7
C60 C59 C58 120.9(3)
C60 C59 H59 119.6
C58 C59 H59 119.6
C61 C60 C59 119.0(2)
C61 C60 H60 120.5
C59 C60 H60 120.5
C60 C61 C62 120.7(3)
C60 C61 H61 119.6
C62 C61 H61 119.6
C57 C62 C61 121.0(2)
C57 C62 H62 119.5
C61 C62 H62 119.5
C39 C63 C66 111.4(2)
C39 C63 C64 111.1(2)
C66 C63 C64 106.9(2)
C39 C63 C65 108.9(2)
C66 C63 C65 108.6(2)
C64 C63 C65 109.9(2)
C63 C64 H64A 109.5
C63 C64 H64B 109.5
H64A C64 H64B 109.5
C63 C64 H64C 109.5
H64A C64 H64C 109.5
H64B C64 H64C 109.5
C63 C65 H65A 109.5
C63 C65 H65B 109.5
H65A C65 H65B 109.5
C63 C65 H65C 109.5
H65A C65 H65C 109.5
H65B C65 H65C 109.5
C63 C66 H66A 109.5
C63 C66 H66B 109.5
H66A C66 H66B 109.5
C63 C66 H66C 109.5
H66A C66 H66C 109.5
H66B C66 H66C 109.5
N1 C67 C68 178.3(5)
C67 C68 H68A 109.5
C67 C68 H68B 109.5
H68A C68 H68B 109.5
C67 C68 H68C 109.5
H68A C68 H68C 109.5
H68B C68 H68C 109.5

loop_
_geom_bond_atom_site_label_1
_geom_bond_atom_site_label_2
_geom_bond_distance
C1 O1 1.252(3)
C1 C6 1.468(3)
C1 C2 1.478(4)
C2 C3 1.374(4)
C2 C7 1.529(3)
C3 C4 1.408(3)
C3 H3 0.9500
C4 C5 1.414(4)
C4 C11 1.537(3)
C5 C6 1.372(4)
C5 H5 0.9500
C6 C30 1.535(4)
C7 C8 1.532(4)
C7 C9 1.539(4)
C7 C10 1.543(4)
C8 H8A 0.9800
C8 H8B 0.9800
C8 H8C 0.9800
C9 H9A 0.9800
C9 H9B 0.9800
C9 H9C 0.9800
C10 H10A 0.9800
C10 H10B 0.9800
C10 H10C 0.9800
C11 C12 1.545(3)
C11 C24 1.550(4)
C11 C18 1.551(3)
C12 C13 1.386(4)
C12 C17 1.402(4)
C13 C14 1.396(4)
C13 H13 0.9500
C14 C15 1.389(4)
C14 H14 0.9500
C15 C16 1.385(4)
C15 H15 0.9500
C16 C17 1.382(4)
C16 H16 0.9500
C17 H17 0.9500
C18 C19 1.394(4)
C18 C23 1.397(4)
C19 C20 1.388(4)
C19 H19 0.9500
C20 C21 1.384(4)
C20 H20 0.9500
C21 C22 1.388(5)
C21 H21 0.9500
C22 C23 1.392(4)
C22 H22 0.9500
C23 H23 0.9500
C24 C29 1.392(4)
C24 C25 1.396(4)
C25 C26 1.398(4)
C25 H25 0.9500
C26 C27 1.370(5)
C26 H26 0.9500
C27 C28 1.378(4)
C27 H27 0.9500
C28 C29 1.400(4)
C28 H28 0.9500
C29 H29 0.9500
C30 C31 1.528(4)
C30 C32 1.537(4)
C30 C33 1.538(4)
C31 H31A 0.9800
C31 H31B 0.9800
C31 H31C 0.9800
C32 H32A 0.9800
C32 H32B 0.9800
C32 H32C 0.9800
C33 H33A 0.9800
C33 H33B 0.9800
C33 H33C 0.9800
C34 O2 1.253(3)
C34 C39 1.465(4)
C34 C35 1.482(3)
C35 C36 1.370(3)
C35 C40 1.523(4)
C36 C37 1.414(4)
C36 H36 0.9500
C37 C38 1.405(3)
C37 C44 1.544(3)
C38 C39 1.384(3)
C38 H38 0.9500
C39 C63 1.534(3)
C40 C42 1.535(3)
C40 C43 1.539(4)
C40 C41 1.541(3)
C41 H41A 0.9800
C41 H41B 0.9800
C41 H41C 0.9800
C42 H42A 0.9800
C42 H42B 0.9800
C42 H42C 0.9800
C43 H43A 0.9800
C43 H43B 0.9800
C43 H43C 0.9800
C44 C57 1.544(3)
C44 C45 1.547(3)
C44 C51 1.553(3)
C45 C46 1.388(4)
C45 C50 1.402(3)
C46 C47 1.396(4)
C46 H46 0.9500
C47 C48 1.381(4)
C47 H47 0.9500
C48 C49 1.392(4)
C48 H48 0.9500
C49 C50 1.389(4)
C49 H49 0.9500
C50 H50 0.9500
C51 C56 1.389(3)
C51 C52 1.400(4)
C52 C53 1.389(4)
C52 H52 0.9500
C53 C54 1.390(4)
C53 H53 0.9500
C54 C55 1.379(4)
C54 H54 0.9500
C55 C56 1.399(4)
C55 H55 0.9500
C56 H56 0.9500
C57 C62 1.391(4)
C57 C58 1.404(4)
C58 C59 1.390(4)
C58 H58 0.9500
C59 C60 1.381(4)
C59 H59 0.9500
C60 C61 1.379(4)
C60 H60 0.9500
C61 C62 1.394(4)
C61 H61 0.9500
C62 H62 0.9500
C63 C66 1.534(4)
C63 C64 1.539(4)
C63 C65 1.546(4)
C64 H64A 0.9800
C64 H64B 0.9800
C64 H64C 0.9800
C65 H65A 0.9800
C65 H65B 0.9800
C65 H65C 0.9800
C66 H66A 0.9800
C66 H66B 0.9800
C66 H66C 0.9800
C67 N1 1.136(5)
C67 C68 1.461(7)
C68 H68A 0.9800
C68 H68B 0.9800
C68 H68C 0.9800

loop_
_geom_torsion_atom_site_label_1
_geom_torsion_atom_site_label_2
_geom_torsion_atom_site_label_3
_geom_torsion_atom_site_label_4
_geom_torsion
O1 C1 C2 C3 -176.0(2)
C6 C1 C2 C3 4.1(3)
O1 C1 C2 C7 2.9(4)
C6 C1 C2 C7 -177.0(2)
C1 C2 C3 C4 -1.6(4)
C7 C2 C3 C4 179.5(2)
C2 C3 C4 C5 -3.2(4)
C2 C3 C4 C11 -175.1(2)
C3 C4 C5 C6 5.7(4)
C11 C4 C5 C6 178.0(2)
C4 C5 C6 C1 -3.1(4)
C4 C5 C6 C30 174.1(2)
O1 C1 C6 C5 178.3(2)
C2 C1 C6 C5 -1.8(3)
O1 C1 C6 C30 1.0(4)
C2 C1 C6 C30 -179.1(2)
C3 C2 C7 C8 -3.5(4)
C1 C2 C7 C8 177.6(2)
C3 C2 C7 C9 116.0(3)
C1 C2 C7 C9 -62.9(3)
C3 C2 C7 C10 -122.9(3)
C1 C2 C7 C10 58.2(3)
C3 C4 C11 C12 -23.8(3)
C5 C4 C11 C12 164.4(2)
C3 C4 C11 C24 97.9(3)
C5 C4 C11 C24 -74.0(3)
C3 C4 C11 C18 -141.1(2)
C5 C4 C11 C18 47.1(3)
C4 C11 C12 C13 135.8(2)
C24 C11 C12 C13 21.3(3)
C18 C11 C12 C13 -102.5(3)
C4 C11 C12 C17 -51.0(3)
C24 C11 C12 C17 -165.5(2)
C18 C11 C12 C17 70.7(3)
C17 C12 C13 C14 2.3(4)
C11 C12 C13 C14 175.6(2)
C12 C13 C14 C15 -1.0(4)
C13 C14 C15 C16 -0.6(4)
C14 C15 C16 C17 0.8(4)
C15 C16 C17 C12 0.6(4)
C13 C12 C17 C16 -2.1(4)
C11 C12 C17 C16 -175.6(2)
C4 C11 C18 C19 23.5(3)
C12 C11 C18 C19 -99.0(3)
C24 C11 C18 C19 137.2(3)
C4 C11 C18 C23 -162.7(2)
C12 C11 C18 C23 74.8(3)
C24 C11 C18 C23 -48.9(3)
C23 C18 C19 C20 3.1(4)
C11 C18 C19 C20 177.0(2)
C18 C19 C20 C21 -0.5(4)
C19 C20 C21 C22 -1.8(4)
C20 C21 C22 C23 1.5(5)
C21 C22 C23 C18 1.1(5)
C19 C18 C23 C22 -3.4(4)
C11 C18 C23 C22 -177.5(3)
C4 C11 C24 C29 -72.2(3)
C12 C11 C24 C29 49.2(3)
C18 C11 C24 C29 167.8(2)
C4 C11 C24 C25 101.0(3)
C12 C11 C24 C25 -137.6(3)
C18 C11 C24 C25 -19.1(4)
C29 C24 C25 C26 -2.3(4)
C11 C24 C25 C26 -175.5(3)
C24 C25 C26 C27 0.6(5)
C25 C26 C27 C28 0.7(5)
C26 C27 C28 C29 -0.3(5)
C25 C24 C29 C28 2.7(4)
C11 C24 C29 C28 176.2(3)
C27 C28 C29 C24 -1.5(4)
C5 C6 C30 C31 126.5(3)
C1 C6 C30 C31 -56.4(3)
C5 C6 C30 C32 6.6(3)
C1 C6 C30 C32 -176.2(2)
C5 C6 C30 C33 -112.1(3)
C1 C6 C30 C33 65.0(3)
O2 C34 C35 C36 -179.8(2)
C39 C34 C35 C36 0.9(3)
O2 C34 C35 C40 0.3(4)
C39 C34 C35 C40 -178.9(2)
C34 C35 C36 C37 3.4(4)
C40 C35 C36 C37 -176.8(2)
C35 C36 C37 C38 -5.1(4)
C35 C36 C37 C44 -179.1(2)
C36 C37 C38 C39 2.4(4)
C44 C37 C38 C39 176.1(2)
C37 C38 C39 C34 1.7(4)
C37 C38 C39 C63 179.6(2)
O2 C34 C39 C38 177.4(2)
C35 C34 C39 C38 -3.4(4)
O2 C34 C39 C63 -0.6(4)
C35 C34 C39 C63 178.6(2)
C36 C35 C40 C42 0.5(3)
C34 C35 C40 C42 -179.7(2)
C36 C35 C40 C43 120.3(3)
C34 C35 C40 C43 -59.8(3)
C36 C35 C40 C41 -118.3(3)
C34 C35 C40 C41 61.6(3)
C38 C37 C44 C57 132.7(2)
C36 C37 C44 C57 -53.6(3)
C38 C37 C44 C45 15.3(3)
C36 C37 C44 C45 -171.0(2)
C38 C37 C44 C51 -105.9(2)
C36 C37 C44 C51 67.8(3)
C37 C44 C45 C46 -121.5(3)
C57 C44 C45 C46 116.2(3)
C51 C44 C45 C46 -6.7(3)
C37 C44 C45 C50 61.5(3)
C57 C44 C45 C50 -60.7(3)
C51 C44 C45 C50 176.4(2)
C50 C45 C46 C47 -2.7(4)
C44 C45 C46 C47 -179.6(2)
C45 C46 C47 C48 0.3(4)
C46 C47 C48 C49 2.3(4)
C47 C48 C49 C50 -2.6(4)
C48 C49 C50 C45 0.2(4)
C46 C45 C50 C49 2.5(4)
C44 C45 C50 C49 179.6(2)
C37 C44 C51 C56 -113.0(3)
C57 C44 C51 C56 8.4(3)
C45 C44 C51 C56 126.8(3)
C37 C44 C51 C52 61.9(3)
C57 C44 C51 C52 -176.7(2)
C45 C44 C51 C52 -58.3(3)
C56 C51 C52 C53 -1.7(4)
C44 C51 C52 C53 -176.8(2)
C51 C52 C53 C54 0.6(4)
C52 C53 C54 C55 0.6(4)
C53 C54 C55 C56 -0.6(4)
C52 C51 C56 C55 1.7(4)
C44 C51 C56 C55 176.6(2)
C54 C55 C56 C51 -0.5(4)
C37 C44 C57 C62 -11.9(3)
C45 C44 C57 C62 109.6(3)
C51 C44 C57 C62 -127.2(2)
C37 C44 C57 C58 172.6(2)
C45 C44 C57 C58 -66.0(3)
C51 C44 C57 C58 57.2(3)
C62 C57 C58 C59 2.4(4)
C44 C57 C58 C59 178.2(2)
C57 C58 C59 C60 -0.5(4)
C58 C59 C60 C61 -1.5(4)
C59 C60 C61 C62 1.6(4)
C58 C57 C62 C61 -2.3(4)
C44 C57 C62 C61 -178.0(2)
C60 C61 C62 C57 0.4(4)
C38 C39 C63 C66 7.3(3)
C34 C39 C63 C66 -174.8(2)
C38 C39 C63 C64 126.3(3)
C34 C39 C63 C64 -55.8(3)
C38 C39 C63 C65 -112.5(3)
C34 C39 C63 C65 65.4(3)
